data_4515249
loop_
_publ_author_name
'Li, Cheng-Peng'
'Zhou, Hang'
'Wang, Jia-Jun'
'Liu, Bo-Lan'
'Wang, Si'
'Yang, Xi'
'Wang, Zhong-Liang'
'Liu, Chun-Sen'
'Du, Miao'
'Zhou, Wuzong'

_publ_section_title
;
 Mechanism-Property Correlation in Coordination Polymer Crystals towards
 Design of Superior Sorbent.
;
_journal_name_full 'ACS applied materials &amp; interfaces'
_journal_paper_doi 10.1021/acsami.9b16386
_journal_year 2019
_chemical_formula_sum 'C17 H12 Ag N6 O4 Re'
_chemical_formula_weight 658.40
_space_group_crystal_system monoclinic
_space_group_IT_number 14
_space_group_name_Hall '-P 2yn'
_space_group_name_H-M_alt 'P 1 21/n 1'
_atom_sites_solution_hydrogens geom
_audit_creation_method SHELXL-2016/6
_cell_angle_alpha 90
_cell_angle_beta 102.8010(10)
_cell_angle_gamma 90
_cell_formula_units_Z 4
_cell_length_a 9.8123(4)
_cell_length_b 13.7736(6)
_cell_length_c 15.8082(7)
_cell_measurement_reflns_used 4829
_cell_measurement_temperature 173(2)
_cell_measurement_theta_max 28.26
_cell_measurement_theta_min 2.59
_cell_volume 2083.39(16)
_computing_cell_refinement 'Bruker SMART'
_computing_data_collection 'Bruker SMART'
_computing_data_reduction 'Bruker SAINT'
_computing_molecular_graphics 'Bruker SHELXTL'
_computing_publication_material 'Bruker SHELXTL'
_computing_structure_refinement 'SHELXL-2016/6 (Sheldrick, 2016)'
_computing_structure_solution 'Bruker SHELXTL'
_diffrn_ambient_temperature 173(2)
_diffrn_measured_fraction_theta_full 0.999
_diffrn_measured_fraction_theta_max 0.999
_diffrn_measurement_device_type 'CCD area detector'
_diffrn_measurement_method 'phi and omega scans'
_diffrn_radiation_type MoK\a
_diffrn_radiation_wavelength 0.71073
_diffrn_reflns_av_R_equivalents 0.0283
_diffrn_reflns_av_unetI/netI 0.0294
_diffrn_reflns_Laue_measured_fraction_full 0.999
_diffrn_reflns_Laue_measured_fraction_max 0.999
_diffrn_reflns_limit_h_max 5
_diffrn_reflns_limit_h_min -11
_diffrn_reflns_limit_k_max 15
_diffrn_reflns_limit_k_min -16
_diffrn_reflns_limit_l_max 18
_diffrn_reflns_limit_l_min -17
_diffrn_reflns_number 11813
_diffrn_reflns_point_group_measured_fraction_full 0.999
_diffrn_reflns_point_group_measured_fraction_max 0.999
_diffrn_reflns_theta_full 25.009
_diffrn_reflns_theta_max 25.009
_diffrn_reflns_theta_min 1.983
_exptl_absorpt_coefficient_mu 6.779
_exptl_absorpt_correction_T_max 0.7457
_exptl_absorpt_correction_T_min 0.4756
_exptl_absorpt_correction_type multi-scan
_exptl_absorpt_process_details SADABS
_exptl_crystal_colour colourless
_exptl_crystal_density_diffrn 2.099
_exptl_crystal_density_meas ?
_exptl_crystal_density_method 'not measured'
_exptl_crystal_description block
_exptl_crystal_F_000 1240
_exptl_crystal_size_max 0.220
_exptl_crystal_size_mid 0.210
_exptl_crystal_size_min 0.200
_refine_diff_density_max 6.227
_refine_diff_density_min -5.371
_refine_diff_density_rms 0.299
_refine_ls_extinction_method none
_refine_ls_goodness_of_fit_ref 1.113
_refine_ls_hydrogen_treatment constr
_refine_ls_matrix_type full
_refine_ls_number_parameters 307
_refine_ls_number_reflns 3671
_refine_ls_number_restraints 158
_refine_ls_restrained_S_all 1.278
_refine_ls_R_factor_all 0.0998
_refine_ls_R_factor_gt 0.0916
_refine_ls_shift/su_max 0.001
_refine_ls_shift/su_mean 0.000
_refine_ls_structure_factor_coef Fsqd
_refine_ls_weighting_details 'w=1/[\s^2^(Fo^2^)+(0.0820P)^2^+81.8432P] where P=(Fo^2^+2Fc^2^)/3'
_refine_ls_weighting_scheme calc
_refine_ls_wR_factor_gt 0.2131
_refine_ls_wR_factor_ref 0.2196
_reflns_Friedel_coverage 0.000
_reflns_number_gt 3226
_reflns_number_total 3671
_reflns_threshold_expression 'I > 2\s(I)'
_cod_data_source_file am9b16386_si_002.cif
_cod_data_source_block TJNU_244_Re
_cod_depositor_comments
;
The following automatic conversions were performed:

data item '_exptl_crystal_density_meas' value 'none' was changed to
'?' -- the value is perceived as not measured.

Automatic conversion script
Id: cif_fix_values 6909 2019-04-08 15:41:33Z antanas 
;
_cod_original_sg_symbol_H-M 'P 21/n'
_cod_database_code 4515249
_shelx_shelxl_version_number 2016/6
_shelx_space_group_comment
; 
The symmetry employed for this shelxl refinement is uniquely defined 
by the following loop, which should always be used as a source of 
symmetry information in preference to the above space-group names. 
They are only intended as comments. 
;
_shelx_estimated_absorpt_t_min 0.317
_shelx_estimated_absorpt_t_max 0.344

loop_
_space_group_symop_operation_xyz
'x, y, z'
'-x+1/2, y+1/2, -z+1/2'
'-x, -y, -z'
'x-1/2, -y-1/2, z-1/2'

loop_
_atom_site_label
_atom_site_type_symbol
_atom_site_fract_x
_atom_site_fract_y
_atom_site_fract_z
_atom_site_U_iso_or_equiv
_atom_site_adp_type
_atom_site_occupancy
_atom_site_site_symmetry_order
_atom_site_calc_flag
_atom_site_refinement_flags_posn
_atom_site_refinement_flags_adp
_atom_site_refinement_flags_occupancy
_atom_site_disorder_assembly
_atom_site_disorder_group
Ag1 Ag 0.44825(8) 0.58674(6) 0.04108(5) 0.0145(3) Uani 1 1 d . . . . .
Re1 Re 0.9434(3) 0.08105(17) 0.06843(11) 0.0985(9) Uani 0.5 1 d D U P A -1
O1 O 0.9765(17) 0.0179(10) 0.1600(7) 0.0971(15) Uani 0.5 1 d D U P A -1
O2 O 0.9240(17) 0.0057(9) -0.0160(7) 0.1001(15) Uani 0.5 1 d D U P A -1
O3 O 1.0697(13) 0.1593(10) 0.0667(11) 0.1003(15) Uani 0.5 1 d D U P A -1
O4 O 0.7916(12) 0.1420(11) 0.0611(10) 0.0992(15) Uani 0.5 1 d D U P A -1
Re2 Re 0.48423(14) 0.08282(8) 0.04642(7) 0.0354(4) Uani 0.5 1 d D U P B -2
O5 O 0.6484(9) 0.0422(9) 0.0685(8) 0.0383(13) Uani 0.5 1 d D U P B -2
O6 O 0.4824(13) 0.1997(6) 0.0752(8) 0.0364(13) Uani 0.5 1 d D U P B -2
O7 O 0.3898(12) 0.0181(8) 0.1027(7) 0.0381(13) Uani 0.5 1 d D U P B -2
O8 O 0.4149(12) 0.0717(9) -0.0594(5) 0.0371(13) Uani 0.5 1 d D U P B -2
N1 N 0.5530(9) 0.3384(7) 0.2300(6) 0.0149(19) Uani 1 1 d . . . . .
N2 N 0.3578(9) 0.4072(7) 0.1601(6) 0.017(2) Uani 1 1 d . . . . .
N3 N 0.4679(9) 0.4435(7) 0.1271(6) 0.0145(19) Uani 1 1 d . . . . .
N4 N 0.1769(10) 0.1788(8) 0.3660(7) 0.023(2) Uani 1 1 d . . . . .
N5 N 0.8447(10) 0.1559(7) 0.3883(6) 0.019(2) Uani 1 1 d . . . . .
N6 N 0.7374(11) 0.4153(8) 0.0739(7) 0.0288(14) Uani 1 1 d . U . . .
C1 C 0.4098(11) 0.3460(8) 0.2217(7) 0.014(2) Uani 1 1 d . . . . .
C2 C 0.5830(11) 0.4006(8) 0.1701(7) 0.015(2) Uani 1 1 d . . . . .
C3 C 0.3300(11) 0.2880(8) 0.2723(7) 0.015(2) Uani 1 1 d . . . . .
C4 C 0.3149(19) 0.1892(11) 0.2599(11) 0.044(4) Uani 1 1 d . . . . .
H4 H 0.357887 0.156591 0.219688 0.053 Uiso 1 1 calc R U . . .
C5 C 0.2352(16) 0.1383(10) 0.3076(10) 0.035(3) Uani 1 1 d . . . . .
H5 H 0.222168 0.070642 0.297391 0.042 Uiso 1 1 calc R U . . .
C6 C 0.1909(18) 0.2744(10) 0.3753(11) 0.043(4) Uani 1 1 d . . . . .
H6 H 0.145088 0.305775 0.414807 0.052 Uiso 1 1 calc R U . . .
C7 C 0.2673(16) 0.3302(10) 0.3314(9) 0.034(3) Uani 1 1 d . . . . .
H7 H 0.276593 0.397972 0.342148 0.041 Uiso 1 1 calc R U . . .
C8 C 0.6479(11) 0.2737(8) 0.2853(7) 0.016(2) Uani 1 1 d . . . . .
C9 C 0.6575(12) 0.2724(10) 0.3734(8) 0.023(3) Uani 1 1 d . . . . .
H9 H 0.598392 0.311343 0.399640 0.028 Uiso 1 1 calc R U . . .
C10 C 0.7583(12) 0.2113(9) 0.4225(8) 0.024(3) Uani 1 1 d . . . . .
H10 H 0.765990 0.208883 0.483466 0.029 Uiso 1 1 calc R U . . .
C11 C 0.8298(12) 0.1582(8) 0.3027(7) 0.019(2) Uani 1 1 d . . . . .
H11 H 0.890057 0.118743 0.277719 0.023 Uiso 1 1 calc R U . . .
C12 C 0.7320(11) 0.2145(8) 0.2479(7) 0.016(2) Uani 1 1 d . . . . .
H12 H 0.722716 0.212614 0.186842 0.019 Uiso 1 1 calc R U . . .
C13 C 0.7240(13) 0.4194(10) 0.1557(9) 0.0284(14) Uani 1 1 d . U . . .
C14 C 0.8354(13) 0.4386(10) 0.2261(9) 0.0301(14) Uani 1 1 d . U . . .
H14 H 0.821945 0.442897 0.283691 0.036 Uiso 1 1 calc R U . . .
C15 C 0.9671(14) 0.4512(11) 0.2077(9) 0.0322(14) Uani 1 1 d . U . . .
H15 H 1.045166 0.466883 0.252947 0.039 Uiso 1 1 calc R U . . .
C16 C 0.9839(15) 0.4410(11) 0.1244(9) 0.0326(14) Uani 1 1 d . U . . .
H16 H 1.073877 0.445065 0.111658 0.039 Uiso 1 1 calc R U . . .
C17 C 0.8679(14) 0.4248(10) 0.0603(9) 0.0312(14) Uani 1 1 d . U . . .
H17 H 0.879645 0.419960 0.002343 0.037 Uiso 1 1 calc R U . . .

loop_
_atom_site_aniso_label
_atom_site_aniso_U_11
_atom_site_aniso_U_22
_atom_site_aniso_U_33
_atom_site_aniso_U_23
_atom_site_aniso_U_13
_atom_site_aniso_U_12
Ag1 0.0154(4) 0.0157(5) 0.0122(4) -0.0017(3) 0.0030(3) 0.0007(3)
Re1 0.163(2) 0.1058(15) 0.0374(9) 0.0252(9) 0.0458(11) 0.0883(14)
O1 0.160(3) 0.104(3) 0.038(2) 0.024(2) 0.046(2) 0.085(2)
O2 0.162(3) 0.107(3) 0.041(2) 0.023(2) 0.044(2) 0.085(2)
O3 0.162(3) 0.107(3) 0.042(2) 0.024(2) 0.043(2) 0.085(2)
O4 0.161(3) 0.106(3) 0.040(2) 0.024(2) 0.044(2) 0.085(2)
Re2 0.0545(8) 0.0305(6) 0.0169(6) -0.0007(4) -0.0010(5) -0.0041(5)
O5 0.056(2) 0.034(2) 0.020(2) -0.001(2) -0.002(2) -0.003(2)
O6 0.055(2) 0.031(2) 0.018(2) -0.002(2) -0.004(2) -0.003(2)
O7 0.057(2) 0.033(2) 0.019(2) -0.001(2) -0.001(2) -0.006(2)
O8 0.056(2) 0.032(2) 0.018(2) -0.001(2) -0.002(2) -0.004(2)
N1 0.014(4) 0.015(5) 0.016(5) 0.005(4) 0.004(4) 0.003(4)
N2 0.011(4) 0.020(5) 0.022(5) 0.004(4) 0.007(4) -0.004(4)
N3 0.016(4) 0.014(4) 0.015(5) 0.005(4) 0.007(4) -0.001(4)
N4 0.022(5) 0.023(5) 0.028(6) 0.007(4) 0.012(4) -0.004(4)
N5 0.018(5) 0.022(5) 0.018(5) 0.003(4) 0.005(4) 0.003(4)
N6 0.024(2) 0.034(3) 0.029(2) 0.007(2) 0.007(2) -0.004(2)
C1 0.012(5) 0.016(5) 0.017(5) 0.002(4) 0.008(4) -0.001(4)
C2 0.017(5) 0.013(5) 0.015(5) 0.000(4) 0.005(4) 0.001(4)
C3 0.010(5) 0.012(5) 0.022(6) 0.005(4) 0.001(4) 0.004(4)
C4 0.070(11) 0.025(7) 0.051(9) -0.009(7) 0.044(9) -0.014(7)
C5 0.054(9) 0.019(6) 0.044(8) -0.005(6) 0.034(7) -0.015(6)
C6 0.071(11) 0.022(7) 0.053(10) -0.010(6) 0.049(9) -0.015(7)
C7 0.050(9) 0.019(6) 0.041(8) -0.009(6) 0.028(7) -0.007(6)
C8 0.010(5) 0.015(5) 0.023(6) 0.005(4) 0.002(4) 0.000(4)
C9 0.021(6) 0.034(7) 0.017(6) 0.005(5) 0.008(5) 0.011(5)
C10 0.023(6) 0.032(7) 0.018(6) 0.007(5) 0.007(5) 0.010(5)
C11 0.021(6) 0.020(6) 0.016(6) 0.002(5) 0.007(4) 0.001(5)
C12 0.016(5) 0.017(5) 0.015(5) 0.004(4) 0.005(4) -0.002(4)
C13 0.023(2) 0.033(3) 0.029(3) 0.007(2) 0.006(2) -0.004(2)
C14 0.025(2) 0.034(3) 0.030(3) 0.006(2) 0.004(2) -0.005(2)
C15 0.027(2) 0.036(2) 0.032(2) 0.006(2) 0.004(2) -0.004(2)
C16 0.029(2) 0.036(2) 0.033(2) 0.0041(16) 0.0057(16) -0.0029(16)
C17 0.026(2) 0.036(2) 0.031(2) 0.006(2) 0.007(2) -0.003(2)

loop_
_atom_type_symbol
_atom_type_description
_atom_type_scat_dispersion_real
_atom_type_scat_dispersion_imag
_atom_type_scat_source
C C 0.0033 0.0016 'International Tables Vol C Tables 4.2.6.8 and 6.1.1.4'
H H 0.0000 0.0000 'International Tables Vol C Tables 4.2.6.8 and 6.1.1.4'
N N 0.0061 0.0033 'International Tables Vol C Tables 4.2.6.8 and 6.1.1.4'
O O 0.0106 0.0060 'International Tables Vol C Tables 4.2.6.8 and 6.1.1.4'
Ag Ag -0.8971 1.1015 'International Tables Vol C Tables 4.2.6.8 and 6.1.1.4'
Re Re -1.0185 7.2310 'International Tables Vol C Tables 4.2.6.8 and 6.1.1.4'

loop_
_geom_angle_atom_site_label_1
_geom_angle_atom_site_label_2
_geom_angle_atom_site_label_3
_geom_angle
_geom_angle_site_symmetry_1
_geom_angle_site_symmetry_3
N6 Ag1 N5 149.4(4) 3_665 2_655
N6 Ag1 N3 113.4(4) 3_665 .
N5 Ag1 N3 96.6(3) 2_655 .
N6 Ag1 N4 93.8(4) 3_665 2
N5 Ag1 N4 90.1(3) 2_655 2
N3 Ag1 N4 94.3(3) . 2
N6 Ag1 Ag1 86.1(3) 3_665 3_665
N5 Ag1 Ag1 101.1(2) 2_655 3_665
N3 Ag1 Ag1 66.1(2) . 3_665
N4 Ag1 Ag1 158.2(3) 2 3_665
O3 Re1 O1 110.8(4) . .
O3 Re1 O2 110.3(4) . .
O1 Re1 O2 109.7(4) . .
O3 Re1 O4 109.2(4) . .
O1 Re1 O4 108.6(4) . .
O2 Re1 O4 108.2(4) . .
O8 Re2 O5 109.9(4) . .
O8 Re2 O6 109.5(3) . .
O5 Re2 O6 109.5(3) . .
O8 Re2 O7 109.4(3) . .
O5 Re2 O7 109.4(3) . .
O6 Re2 O7 109.1(4) . .
C2 N1 C1 105.0(9) . .
C2 N1 C8 127.2(9) . .
C1 N1 C8 127.7(9) . .
C1 N2 N3 107.7(9) . .
C2 N3 N2 107.1(9) . .
C2 N3 Ag1 128.0(7) . .
N2 N3 Ag1 122.7(7) . .
C5 N4 C6 116.6(11) . .
C5 N4 Ag1 123.6(8) . 2_545
C6 N4 Ag1 119.8(9) . 2_545
C11 N5 C10 117.5(10) . .
C11 N5 Ag1 112.9(7) . 2_645
C10 N5 Ag1 127.7(8) . 2_645
C13 N6 C17 116.9(12) . .
C13 N6 Ag1 123.0(9) . 3_665
C17 N6 Ag1 119.6(9) . 3_665
N2 C1 N1 109.9(9) . .
N2 C1 C3 126.1(10) . .
N1 C1 C3 123.9(9) . .
N3 C2 N1 110.3(9) . .
N3 C2 C13 124.6(10) . .
N1 C2 C13 125.1(10) . .
C7 C3 C4 118.0(12) . .
C7 C3 C1 121.2(10) . .
C4 C3 C1 120.7(11) . .
C3 C4 C5 118.4(13) . .
C3 C4 H4 120.8 . .
C5 C4 H4 120.8 . .
N4 C5 C4 123.5(13) . .
N4 C5 H5 118.2 . .
C4 C5 H5 118.2 . .
N4 C6 C7 123.8(13) . .
N4 C6 H6 118.1 . .
C7 C6 H6 118.1 . .
C3 C7 C6 119.5(12) . .
C3 C7 H7 120.2 . .
C6 C7 H7 120.2 . .
C9 C8 C12 120.8(10) . .
C9 C8 N1 120.9(10) . .
C12 C8 N1 118.3(10) . .
C8 C9 C10 116.9(11) . .
C8 C9 H9 121.6 . .
C10 C9 H9 121.6 . .
N5 C10 C9 123.5(11) . .
N5 C10 H10 118.2 . .
C9 C10 H10 118.2 . .
N5 C11 C12 123.7(11) . .
N5 C11 H11 118.1 . .
C12 C11 H11 118.1 . .
C11 C12 C8 117.5(10) . .
C11 C12 H12 121.2 . .
C8 C12 H12 121.2 . .
N6 C13 C14 123.5(12) . .
N6 C13 C2 116.2(11) . .
C14 C13 C2 120.3(12) . .
C15 C14 C13 116.9(13) . .
C15 C14 H14 121.5 . .
C13 C14 H14 121.5 . .
C16 C15 C14 120.1(13) . .
C16 C15 H15 120.0 . .
C14 C15 H15 120.0 . .
C17 C16 C15 118.2(13) . .
C17 C16 H16 120.9 . .
C15 C16 H16 120.9 . .
N6 C17 C16 124.1(13) . .
N6 C17 H17 117.9 . .
C16 C17 H17 117.9 . .

loop_
_geom_bond_atom_site_label_1
_geom_bond_atom_site_label_2
_geom_bond_distance
_geom_bond_site_symmetry_2
Ag1 N6 2.271(11) 3_665
Ag1 N5 2.297(9) 2_655
Ag1 N3 2.380(9) .
Ag1 N4 2.464(9) 2
Ag1 Ag1 3.0020(16) 3_665
Re1 O3 1.647(9) .
Re1 O1 1.658(8) .
Re1 O2 1.668(8) .
Re1 O4 1.691(8) .
Re2 O8 1.667(7) .
Re2 O5 1.667(8) .
Re2 O6 1.674(8) .
Re2 O7 1.676(8) .
N1 C2 1.357(14) .
N1 C1 1.385(14) .
N1 C8 1.438(14) .
N2 C1 1.304(15) .
N2 N3 1.392(13) .
N3 C2 1.321(14) .
N4 C5 1.314(17) .
N4 C6 1.328(17) .
N5 C11 1.330(15) .
N5 C10 1.340(15) .
N6 C13 1.330(18) .
N6 C17 1.351(17) .
C1 C3 1.473(15) .
C2 C13 1.473(17) .
C3 C7 1.358(17) .
C3 C4 1.378(18) .
C4 C5 1.390(19) .
C4 H4 0.9500 .
C5 H5 0.9500 .
C6 C7 1.366(19) .
C6 H6 0.9500 .
C7 H7 0.9500 .
C8 C9 1.376(16) .
C8 C12 1.382(16) .
C9 C10 1.395(16) .
C9 H9 0.9500 .
C10 H10 0.9500 .
C11 C12 1.380(16) .
C11 H11 0.9500 .
C12 H12 0.9500 .
C13 C14 1.401(19) .
C14 C15 1.398(19) .
C14 H14 0.9500 .
C15 C16 1.37(2) .
C15 H15 0.9500 .
C16 C17 1.365(19) .
C16 H16 0.9500 .
C17 H17 0.9500 .

loop_
_geom_hbond_atom_site_label_D
_geom_hbond_atom_site_label_H
_geom_hbond_atom_site_label_A
_geom_hbond_distance_DH
_geom_hbond_distance_HA
_geom_hbond_distance_DA
_geom_hbond_angle_DHA
C12 H12 O6 0.95 2.62 3.246(16) 123.8
C12 H12 O4 0.95 2.44 3.290(18) 149.1
C11 H11 O1 0.95 2.61 3.511(18) 158.5

loop_
_geom_torsion_atom_site_label_1
_geom_torsion_atom_site_label_2
_geom_torsion_atom_site_label_3
_geom_torsion_atom_site_label_4
_geom_torsion
_geom_torsion_site_symmetry_1
C1 N2 N3 C2 1.0(12) .
C1 N2 N3 Ag1 -163.3(7) .
N3 N2 C1 N1 -1.2(12) .
N3 N2 C1 C3 -177.8(10) .
C2 N1 C1 N2 0.9(12) .
C8 N1 C1 N2 -174.8(10) .
C2 N1 C1 C3 177.6(10) .
C8 N1 C1 C3 1.9(18) .
N2 N3 C2 N1 -0.4(12) .
Ag1 N3 C2 N1 162.8(7) .
N2 N3 C2 C13 -179.4(11) .
Ag1 N3 C2 C13 -16.2(16) .
C1 N1 C2 N3 -0.3(12) .
C8 N1 C2 N3 175.4(10) .
C1 N1 C2 C13 178.7(11) .
C8 N1 C2 C13 -5.6(18) .
N2 C1 C3 C7 -70.5(17) .
N1 C1 C3 C7 113.4(14) .
N2 C1 C3 C4 108.4(16) .
N1 C1 C3 C4 -67.8(17) .
C7 C3 C4 C5 1(2) .
C1 C3 C4 C5 -178.2(14) .
C6 N4 C5 C4 4(2) .
Ag1 N4 C5 C4 -174.9(13) 2_545
C3 C4 C5 N4 -2(3) .
C5 N4 C6 C7 -4(3) .
Ag1 N4 C6 C7 174.9(13) 2_545
C4 C3 C7 C6 -1(2) .
C1 C3 C7 C6 178.1(14) .
N4 C6 C7 C3 2(3) .
C2 N1 C8 C9 128.8(12) .
C1 N1 C8 C9 -56.4(16) .
C2 N1 C8 C12 -49.6(16) .
C1 N1 C8 C12 125.2(12) .
C12 C8 C9 C10 1.9(18) .
N1 C8 C9 C10 -176.4(11) .
C11 N5 C10 C9 -1.8(19) .
Ag1 N5 C10 C9 161.0(10) 2_645
C8 C9 C10 N5 1(2) .
C10 N5 C11 C12 0.5(17) .
Ag1 N5 C11 C12 -164.8(9) 2_645
N5 C11 C12 C8 1.9(17) .
C9 C8 C12 C11 -3.1(17) .
N1 C8 C12 C11 175.2(10) .
C17 N6 C13 C14 4(2) .
Ag1 N6 C13 C14 -167.8(10) 3_665
C17 N6 C13 C2 -175.0(11) .
Ag1 N6 C13 C2 13.2(16) 3_665
N3 C2 C13 N6 -50.1(17) .
N1 C2 C13 N6 131.0(13) .
N3 C2 C13 C14 130.8(13) .
N1 C2 C13 C14 -48.0(18) .
N6 C13 C14 C15 -2(2) .
C2 C13 C14 C15 177.1(12) .
C13 C14 C15 C16 -2(2) .
C14 C15 C16 C17 4(2) .
C13 N6 C17 C16 -2(2) .
Ag1 N6 C17 C16 170.0(11) 3_665
C15 C16 C17 N6 -2(2) .
